data_7135676
loop_
_publ_author_name
'Nidhi, ?'
'Muskan, ?'
'Panda, Debanik'
'Verma, Akhilesh K.'

_publ_section_title
;
 Unveiling a PhSeSePh/I<sub>2</sub>-mediated radical cyclisation of
 2-alkynyl-<i>N</i>-alkyl-<i>N</i>-tosylanilines: access to 3-sulfonyl
 indoles <i>via</i> 1,3 tosyl-relocation.
;
_journal_issue 31
_journal_name_full 'Chemical communications (Cambridge, England)'
_journal_page_first 7957
_journal_page_last 7960
_journal_paper_doi 10.1039/d6cc00419a
_journal_volume 62
_journal_year 2026
_chemical_formula_moiety 'C25 H24 Br N O2 S'
_chemical_formula_sum 'C25 H24 Br N O2 S'
_chemical_formula_weight 482.42
_space_group_crystal_system monoclinic
_space_group_IT_number 14
_space_group_name_Hall '-P 2yn'
_space_group_name_H-M_alt 'P 1 21/n 1'
_atom_sites_solution_hydrogens mixed
_atom_sites_solution_primary dual
_audit_creation_date 2025-10-14
_audit_creation_method
;
Olex2 1.3
(compiled 2020.11.12 svn.r5f609507 for OlexSys, GUI svn.r6408)
;
_audit_update_record
;
2025-10-14 deposited with the CCDC.	2026-03-26 downloaded from the CCDC.
;
_cell_angle_alpha 90
_cell_angle_beta 92.479(4)
_cell_angle_gamma 90
_cell_formula_units_Z 4
_cell_length_a 12.0627(6)
_cell_length_b 14.3169(7)
_cell_length_c 12.8459(7)
_cell_measurement_reflns_used 6135
_cell_measurement_temperature 168(20)
_cell_measurement_theta_max 29.5500
_cell_measurement_theta_min 3.3070
_cell_volume 2216.4(2)
_computing_cell_refinement 'CrysAlisPro 1.171.43.106a (Rigaku OD, 2024)'
_computing_data_collection 'CrysAlisPro 1.171.43.106a (Rigaku OD, 2024)'
_computing_data_reduction 'CrysAlisPro 1.171.43.106a (Rigaku OD, 2024)'
_computing_molecular_graphics 'Olex2 1.3 (Dolomanov et al., 2009)'
_computing_publication_material 'Olex2 1.3 (Dolomanov et al., 2009)'
_computing_structure_refinement 'SHELXL 2016/4 (Sheldrick, 2015)'
_computing_structure_solution 'SHELXT 2014/5 (Sheldrick, 2014)'
_diffrn_ambient_environment N~2~
_diffrn_ambient_temperature 168(20)
_diffrn_detector 'Hybrid Pixel Array Detector'
_diffrn_detector_area_resol_mean 10.0000
_diffrn_detector_type HyPix
_diffrn_measured_fraction_theta_full 0.998
_diffrn_measured_fraction_theta_max 0.800
_diffrn_measurement_details
;
List of Runs (angles in degrees, time in seconds):

  # Type    Start    End  Width  t~exp~   \w     \q     \k     \f   Frames
#--------------------------------------------------------------------------
  1  \w    -18.00  60.00   0.50    4.00    --   -5.22  38.00 -30.00  156
  2  \w    -74.00 -17.00   0.50    4.00    --   -5.22 -38.00 150.00  114
  3  \w    -15.00  76.00   0.50    4.00    --    5.38  77.00  90.00  182
;
_diffrn_measurement_device 'four-circle diffractometer'
_diffrn_measurement_device_type 'XtaLAB Synergy, Single source at home/near, HyPix'
_diffrn_measurement_method '\w scans'
_diffrn_orient_matrix_type 'CrysAlisPro convention (1999,Acta A55,543-557)'
_diffrn_orient_matrix_UB_11 0.0436610000
_diffrn_orient_matrix_UB_12 -0.0003769000
_diffrn_orient_matrix_UB_13 -0.0352442000
_diffrn_orient_matrix_UB_21 0.0014180000
_diffrn_orient_matrix_UB_22 -0.0494758000
_diffrn_orient_matrix_UB_23 0.0020735000
_diffrn_orient_matrix_UB_31 -0.0395461000
_diffrn_orient_matrix_UB_32 -0.0020962000
_diffrn_orient_matrix_UB_33 -0.0424706000
_diffrn_radiation_monochromator mirror
_diffrn_radiation_probe x-ray
_diffrn_radiation_type 'Mo K\a'
_diffrn_radiation_wavelength 0.71073
_diffrn_reflns_av_R_equivalents 0.0460
_diffrn_reflns_av_unetI/netI 0.0539
_diffrn_reflns_Laue_measured_fraction_full 0.998
_diffrn_reflns_Laue_measured_fraction_max 0.800
_diffrn_reflns_limit_h_max 16
_diffrn_reflns_limit_h_min -14
_diffrn_reflns_limit_k_max 19
_diffrn_reflns_limit_k_min -18
_diffrn_reflns_limit_l_max 16
_diffrn_reflns_limit_l_min -18
_diffrn_reflns_number 17367
_diffrn_reflns_point_group_measured_fraction_full 0.998
_diffrn_reflns_point_group_measured_fraction_max 0.800
_diffrn_reflns_theta_full 25.242
_diffrn_reflns_theta_max 30.945
_diffrn_reflns_theta_min 3.259
_diffrn_source 'micro-focus sealed X-ray tube'
_diffrn_source_type 'PhotonJet (Mo) X-ray Source'
_exptl_absorpt_coefficient_mu 1.971
_exptl_absorpt_correction_T_max 1.00000
_exptl_absorpt_correction_T_min 0.19601
_exptl_absorpt_correction_type multi-scan
_exptl_absorpt_process_details
;
CrysAlisPro 1.171.43.106a (Rigaku Oxford Diffraction, 2024)
Empirical absorption correction using spherical harmonics,
implemented in SCALE3 ABSPACK scaling algorithm.
;
_exptl_crystal_colour 'clear whiteish white'
_exptl_crystal_colour_lustre clear
_exptl_crystal_colour_modifier whiteish
_exptl_crystal_colour_primary white
_exptl_crystal_density_diffrn 1.446
_exptl_crystal_description block
_exptl_crystal_F_000 992
_refine_diff_density_max 1.798
_refine_diff_density_min -0.964
_refine_diff_density_rms 0.093
_refine_ls_extinction_method none
_refine_ls_goodness_of_fit_ref 1.106
_refine_ls_hydrogen_treatment mixed
_refine_ls_matrix_type full
_refine_ls_number_parameters 289
_refine_ls_number_reflns 5625
_refine_ls_number_restraints 0
_refine_ls_restrained_S_all 1.106
_refine_ls_R_factor_all 0.0969
_refine_ls_R_factor_gt 0.0636
_refine_ls_shift/su_max 0.002
_refine_ls_shift/su_mean 0.000
_refine_ls_structure_factor_coef Fsqd
_refine_ls_weighting_details 'w=1/[\s^2^(Fo^2^)+(0.0871P)^2^+1.7531P] where P=(Fo^2^+2Fc^2^)/3'
_refine_ls_weighting_scheme calc
_refine_ls_wR_factor_gt 0.1664
_refine_ls_wR_factor_ref 0.1812
_reflns_Friedel_coverage 0.000
_reflns_number_gt 3869
_reflns_number_total 5625
_reflns_threshold_expression 'I > 2\s(I)'
_cod_data_source_file d6cc00419a2.cif
_cod_data_source_block nps-ms1-lt_auto
_cod_depositor_comments 'Adding full bibliography for 7135676.cif.'
_cod_database_code 7135676
_shelx_shelxl_version_number 2016/4
_chemical_oxdiff_formula 'C H N O S Se'
_chemical_oxdiff_usercomment 18-04-2024
_shelx_space_group_comment
;
The symmetry employed for this shelxl refinement is uniquely defined
by the following loop, which should always be used as a source of
symmetry information in preference to the above space-group names.
They are only intended as comments.
;
_reflns_odcompleteness_completeness 99.75
_reflns_odcompleteness_iscentric 1
_reflns_odcompleteness_theta 26.32
_olex2_refinement_description
;
1. Fixed Uiso
 At 1.2 times of:
  All C(H) groups, All C(H,H) groups, All Br(H) groups
 At 1.5 times of:
  All C(H,H,H) groups
2. Others
 Fixed Sof: Br1(0.75) Br2(0.25)
3.a Secondary CH2 refined with riding coordinates:
 C00P(H00K,H00O), C00T(H00U,H00V)
3.b Aromatic/amide H refined with riding coordinates:
 C00B(H00B), C00C(H00C), C00F(H00F), C00G(H00G), C00H(H00H), C00I(H00I),
 C00J(H00J), C00L(H00L), C00M(H00M), C00N(H00N), C00Q(H00Q), C00R(H00R)
3.c Idealised Me refined as rotating group:
 C00O(H00A,H00D,H00E), C00S(H00P,H00S,H00T)
;
_olex2_submission_special_instructions 'No special instructions were received'
_oxdiff_exptl_absorpt_empirical_details
;
Empirical correction (ABSPACK) includes:
- Absorption correction using spherical harmonics
- Frame scaling
;
_oxdiff_exptl_absorpt_empirical_full_max 5.832
_oxdiff_exptl_absorpt_empirical_full_min 0.658

loop_
_space_group_symop_operation_xyz
'x, y, z'
'-x+1/2, y+1/2, -z+1/2'
'-x, -y, -z'
'x-1/2, -y-1/2, z-1/2'

loop_
_atom_site_label
_atom_site_type_symbol
_atom_site_fract_x
_atom_site_fract_y
_atom_site_fract_z
_atom_site_U_iso_or_equiv
_atom_site_adp_type
_atom_site_occupancy
_atom_site_site_symmetry_order
_atom_site_calc_flag
_atom_site_refinement_flags_posn
_atom_site_refinement_flags_adp
_atom_site_refinement_flags_occupancy
_atom_site_disorder_assembly
_atom_site_disorder_group
S002 S 0.72930(6) 0.66885(6) 0.52523(5) 0.0270(2) Uani 1 1 d . . . . .
O003 O 0.72906(18) 0.57694(18) 0.57040(17) 0.0369(6) Uani 1 1 d . . . . .
O004 O 0.70990(19) 0.74754(19) 0.59143(17) 0.0377(6) Uani 1 1 d . . . . .
N005 N 0.5177(2) 0.6385(2) 0.2883(2) 0.0370(7) Uani 1 1 d . . . . .
C006 C 0.5739(2) 0.7604(2) 0.3905(2) 0.0235(6) Uani 1 1 d . . . . .
C007 C 0.6322(2) 0.6764(2) 0.4223(2) 0.0245(6) Uani 1 1 d . . . . .
C008 C 0.6309(3) 0.5048(2) 0.3581(2) 0.0295(7) Uani 1 1 d . . . . .
C009 C 0.5961(2) 0.6037(2) 0.3592(2) 0.0280(6) Uani 1 1 d . . . . .
C00A C 0.8597(2) 0.6857(2) 0.4709(2) 0.0284(7) Uani 1 1 d . . . . .
C00B C 0.5744(2) 0.8532(2) 0.4225(2) 0.0297(7) Uani 1 1 d . . . . .
H00B H 0.621917 0.873331 0.479017 0.036 Uiso 1 1 calc R U . . .
C00C C 0.7365(3) 0.4805(3) 0.3282(3) 0.0359(8) Uani 1 1 d . . . . .
H00C H 0.786606 0.528065 0.308918 0.043 Uiso 1 1 calc R U . . .
C00D C 0.6987(3) 0.3176(2) 0.3566(3) 0.0348(7) Uani 1 1 d . . . . .
C00E C 0.5031(2) 0.7331(2) 0.3061(2) 0.0303(7) Uani 1 1 d . . . . .
C00F C 0.4347(3) 0.8873(3) 0.2865(3) 0.0378(8) Uani 1 1 d . . . . .
H00F H 0.388114 0.931987 0.251748 0.045 Uiso 1 1 calc R U . . .
C00G C 0.5047(3) 0.9154(2) 0.3708(3) 0.0342(7) Uani 1 1 d . . . . .
H00G H 0.503888 0.978759 0.392638 0.041 Uiso 1 1 calc R U . . .
C00H C 0.5933(3) 0.3422(2) 0.3866(3) 0.0377(8) Uani 1 1 d . . . . .
H00H H 0.543772 0.294702 0.407185 0.045 Uiso 1 1 calc R U . . .
C00I C 0.7693(3) 0.3887(2) 0.3263(3) 0.0369(8) Uani 1 1 d . . . . .
H00I H 0.841154 0.373443 0.303987 0.044 Uiso 1 1 calc R U . . .
C00J C 0.5589(3) 0.4350(2) 0.3872(3) 0.0350(7) Uani 1 1 d . . . . .
H00J H 0.486387 0.450454 0.407463 0.042 Uiso 1 1 calc R U . . .
C00K C 1.0683(3) 0.7172(3) 0.3939(3) 0.0424(9) Uani 1 1 d . . . . .
C00L C 0.4328(3) 0.7962(3) 0.2536(3) 0.0391(8) Uani 1 1 d . . . . .
H00L H 0.385014 0.776777 0.196936 0.047 Uiso 1 1 calc R U . . .
C00M C 0.9415(3) 0.6208(3) 0.4857(3) 0.0487(10) Uani 1 1 d . . . . .
H00M H 0.927009 0.564575 0.521968 0.058 Uiso 1 1 calc R U . . .
C00N C 0.8808(3) 0.7676(3) 0.4179(3) 0.0482(10) Uani 1 1 d . . . . .
H00N H 0.824408 0.813406 0.407676 0.058 Uiso 1 1 calc R U . . .
C00O C 0.6572(4) 0.1441(3) 0.3807(3) 0.0499(10) Uani 1 1 d . . . . .
H00A H 0.591882 0.149180 0.333035 0.075 Uiso 1 1 calc R U . . .
H00D H 0.634924 0.152761 0.452569 0.075 Uiso 1 1 calc R U . . .
H00E H 0.690756 0.082184 0.373663 0.075 Uiso 1 1 calc R U . . .
C00P C 0.7403(3) 0.2179(3) 0.3546(3) 0.0430(9) Uani 1 1 d . . . . .
H00K H 0.766749 0.204808 0.284233 0.052 Uiso 1 1 calc R U . . .
H00O H 0.804893 0.212571 0.404442 0.052 Uiso 1 1 calc R U . . .
C00Q C 1.0462(3) 0.6367(3) 0.4476(4) 0.0555(11) Uani 1 1 d . . . . .
H00Q H 1.103026 0.591453 0.458838 0.067 Uiso 1 1 calc R U . . .
C00R C 0.9853(3) 0.7816(3) 0.3800(3) 0.0561(11) Uani 1 1 d . . . . .
H00R H 0.999788 0.837682 0.343395 0.067 Uiso 1 1 calc R U . . .
C00S C 1.1833(4) 0.7338(4) 0.3534(3) 0.0644(13) Uani 1 1 d . . . . .
H00P H 1.206789 0.797930 0.369571 0.097 Uiso 1 1 calc R U . . .
H00S H 1.181295 0.724460 0.277744 0.097 Uiso 1 1 calc R U . . .
H00T H 1.236012 0.689836 0.386718 0.097 Uiso 1 1 calc R U . . .
C00T C 0.4739(4) 0.5875(3) 0.1918(5) 0.0800(18) Uani 1 1 d . . . . .
H00U H 0.478928 0.628655 0.130237 0.096 Uiso 1 1 calc R U . . .
H00V H 0.519519 0.531305 0.180452 0.096 Uiso 1 1 calc R U . . .
C2 C 0.3613(4) 0.5609(4) 0.2036(4) 0.0676(13) Uani 1 1 d . . . . .
Br1 Br 0.31161(6) 0.49604(4) 0.07449(6) 0.0533(2) Uani 0.75 1 d . . P . .
Br2 Br 0.36659(12) 0.51634(10) 0.03200(10) 0.0309(3) Uani 0.25 1 d . . P . .
H2A H 0.386(3) 0.507(2) 0.273(3) 0.037 Uiso 1 1 d . U . . .
H2B H 0.310(4) 0.628(4) 0.216(4) 0.084(16) Uiso 1 1 d . . . . .

loop_
_atom_site_aniso_label
_atom_site_aniso_U_11
_atom_site_aniso_U_22
_atom_site_aniso_U_33
_atom_site_aniso_U_23
_atom_site_aniso_U_13
_atom_site_aniso_U_12
S002 0.0206(3) 0.0402(5) 0.0198(3) 0.0015(3) -0.0047(2) 0.0004(3)
O003 0.0282(11) 0.0493(15) 0.0323(12) 0.0144(11) -0.0071(9) -0.0033(10)
O004 0.0315(11) 0.0563(16) 0.0248(11) -0.0124(11) -0.0076(9) 0.0059(11)
N005 0.0408(16) 0.0313(15) 0.0370(15) 0.0033(12) -0.0215(12) -0.0066(12)
C006 0.0167(12) 0.0337(16) 0.0199(13) 0.0021(12) -0.0020(10) -0.0025(11)
C007 0.0194(13) 0.0344(17) 0.0191(13) 0.0010(12) -0.0037(10) -0.0011(12)
C008 0.0332(16) 0.0298(17) 0.0250(15) -0.0009(12) -0.0058(12) 0.0000(13)
C009 0.0259(14) 0.0329(17) 0.0248(14) 0.0034(13) -0.0042(11) -0.0033(13)
C00A 0.0218(13) 0.0390(18) 0.0238(14) -0.0002(13) -0.0049(11) -0.0028(12)
C00B 0.0242(14) 0.0356(18) 0.0291(15) -0.0039(13) 0.0003(12) -0.0003(13)
C00C 0.0350(17) 0.0375(19) 0.0355(17) 0.0033(14) 0.0065(14) -0.0052(14)
C00D 0.0360(17) 0.0353(18) 0.0336(16) -0.0027(14) 0.0089(14) 0.0000(14)
C00E 0.0254(14) 0.0340(18) 0.0309(15) 0.0049(13) -0.0085(12) -0.0063(13)
C00F 0.0266(16) 0.039(2) 0.047(2) 0.0133(16) -0.0063(14) 0.0023(14)
C00G 0.0302(16) 0.0340(18) 0.0389(17) 0.0009(14) 0.0067(13) 0.0021(14)
C00H 0.0398(18) 0.0297(18) 0.0444(19) -0.0009(15) 0.0100(15) -0.0053(15)
C00I 0.0346(17) 0.040(2) 0.0372(18) 0.0032(15) 0.0099(14) 0.0030(15)
C00J 0.0306(16) 0.0334(18) 0.0414(18) -0.0020(15) 0.0056(14) 0.0009(14)
C00K 0.0323(17) 0.069(3) 0.0255(16) -0.0078(17) 0.0011(13) -0.0086(17)
C00L 0.0313(16) 0.041(2) 0.0432(19) 0.0112(16) -0.0166(14) -0.0071(15)
C00M 0.0335(18) 0.044(2) 0.069(3) 0.013(2) 0.0061(18) 0.0069(16)
C00N 0.0290(17) 0.048(2) 0.067(3) 0.018(2) -0.0079(16) -0.0022(16)
C00O 0.059(2) 0.037(2) 0.056(2) 0.0034(18) 0.014(2) 0.0031(18)
C00P 0.047(2) 0.036(2) 0.047(2) -0.0012(16) 0.0129(17) 0.0028(16)
C00Q 0.036(2) 0.056(3) 0.076(3) 0.000(2) 0.0158(19) 0.0127(18)
C00R 0.040(2) 0.069(3) 0.059(2) 0.024(2) -0.0024(18) -0.021(2)
C00S 0.045(2) 0.102(4) 0.047(2) -0.007(2) 0.0146(19) -0.016(2)
C00T 0.084(4) 0.031(2) 0.119(4) 0.002(3) -0.061(3) -0.007(2)
C2 0.067(3) 0.073(3) 0.063(3) -0.002(3) -0.007(2) -0.003(3)
Br1 0.0497(4) 0.0425(3) 0.0649(4) -0.0135(3) -0.0293(3) -0.0055(3)
Br2 0.0261(6) 0.0398(8) 0.0266(6) -0.0109(5) -0.0028(5) -0.0074(6)

loop_
_atom_type_symbol
_atom_type_description
_atom_type_scat_dispersion_real
_atom_type_scat_dispersion_imag
_atom_type_scat_source
C C 0.0033 0.0016 'International Tables Vol C Tables 4.2.6.8 and 6.1.1.4'
H H 0.0000 0.0000 'International Tables Vol C Tables 4.2.6.8 and 6.1.1.4'
Br Br -0.2901 2.4595 'International Tables Vol C Tables 4.2.6.8 and 6.1.1.4'
N N 0.0061 0.0033 'International Tables Vol C Tables 4.2.6.8 and 6.1.1.4'
O O 0.0106 0.0060 'International Tables Vol C Tables 4.2.6.8 and 6.1.1.4'
S S 0.1246 0.1234 'International Tables Vol C Tables 4.2.6.8 and 6.1.1.4'

loop_
_geom_angle_atom_site_label_1
_geom_angle_atom_site_label_2
_geom_angle_atom_site_label_3
_geom_angle
_geom_angle_site_symmetry_1
_geom_angle_site_symmetry_3
_geom_angle_publ_flag
O003 S002 C007 110.62(14) . . ?
O003 S002 C00A 107.60(15) . . ?
O004 S002 O003 118.38(15) . . ?
O004 S002 C007 106.30(14) . . ?
O004 S002 C00A 107.30(15) . . ?
C007 S002 C00A 105.95(13) . . ?
C009 N005 C00E 109.5(3) . . ?
C009 N005 C00T 124.9(3) . . ?
C00E N005 C00T 124.3(3) . . ?
C00B C006 C007 135.8(3) . . ?
C00B C006 C00E 119.2(3) . . ?
C00E C006 C007 105.0(3) . . ?
C006 C007 S002 125.0(2) . . ?
C009 C007 S002 126.0(2) . . ?
C009 C007 C006 108.9(2) . . ?
C00C C008 C009 120.4(3) . . ?
C00J C008 C009 120.5(3) . . ?
C00J C008 C00C 119.1(3) . . ?
N005 C009 C007 107.8(3) . . ?
N005 C009 C008 121.8(3) . . ?
C007 C009 C008 130.3(3) . . ?
C00M C00A S002 120.2(3) . . ?
C00M C00A C00N 119.9(3) . . ?
C00N C00A S002 119.7(3) . . ?
C006 C00B H00B 120.6 . . ?
C00G C00B C006 118.7(3) . . ?
C00G C00B H00B 120.6 . . ?
C008 C00C H00C 119.6 . . ?
C00I C00C C008 120.8(3) . . ?
C00I C00C H00C 119.6 . . ?
C00H C00D C00I 118.0(3) . . ?
C00H C00D C00P 123.5(3) . . ?
C00I C00D C00P 118.5(3) . . ?
N005 C00E C006 108.7(3) . . ?
N005 C00E C00L 129.3(3) . . ?
C00L C00E C006 122.0(3) . . ?
C00G C00F H00F 119.6 . . ?
C00L C00F H00F 119.6 . . ?
C00L C00F C00G 120.8(3) . . ?
C00B C00G C00F 121.5(3) . . ?
C00B C00G H00G 119.2 . . ?
C00F C00G H00G 119.2 . . ?
C00D C00H H00H 119.4 . . ?
C00D C00H C00J 121.3(3) . . ?
C00J C00H H00H 119.4 . . ?
C00C C00I C00D 121.0(3) . . ?
C00C C00I H00I 119.5 . . ?
C00D C00I H00I 119.5 . . ?
C008 C00J C00H 119.8(3) . . ?
C008 C00J H00J 120.1 . . ?
C00H C00J H00J 120.1 . . ?
C00Q C00K C00S 120.2(4) . . ?
C00R C00K C00Q 118.3(3) . . ?
C00R C00K C00S 121.5(4) . . ?
C00E C00L H00L 121.1 . . ?
C00F C00L C00E 117.8(3) . . ?
C00F C00L H00L 121.1 . . ?
C00A C00M H00M 120.0 . . ?
C00A C00M C00Q 120.1(4) . . ?
C00Q C00M H00M 120.0 . . ?
C00A C00N H00N 120.5 . . ?
C00A C00N C00R 119.0(4) . . ?
C00R C00N H00N 120.5 . . ?
H00A C00O H00D 109.5 . . ?
H00A C00O H00E 109.5 . . ?
H00D C00O H00E 109.5 . . ?
C00P C00O H00A 109.5 . . ?
C00P C00O H00D 109.5 . . ?
C00P C00O H00E 109.5 . . ?
C00D C00P H00K 108.3 . . ?
C00D C00P H00O 108.3 . . ?
C00O C00P C00D 115.8(3) . . ?
C00O C00P H00K 108.3 . . ?
C00O C00P H00O 108.3 . . ?
H00K C00P H00O 107.4 . . ?
C00K C00Q C00M 120.8(4) . . ?
C00K C00Q H00Q 119.6 . . ?
C00M C00Q H00Q 119.6 . . ?
C00K C00R C00N 121.9(4) . . ?
C00K C00R H00R 119.1 . . ?
C00N C00R H00R 119.1 . . ?
C00K C00S H00P 109.5 . . ?
C00K C00S H00S 109.5 . . ?
C00K C00S H00T 109.5 . . ?
H00P C00S H00S 109.5 . . ?
H00P C00S H00T 109.5 . . ?
H00S C00S H00T 109.5 . . ?
N005 C00T H00U 109.6 . . ?
N005 C00T H00V 109.6 . . ?
H00U C00T H00V 108.2 . . ?
C2 C00T N005 110.1(5) . . ?
C2 C00T H00U 109.6 . . ?
C2 C00T H00V 109.6 . . ?
C00T C2 Br1 107.1(4) . . ?
C00T C2 Br2 84.7(3) . . ?
C00T C2 H2A 92.6(19) . . ?
C00T C2 H2B 108(3) . . ?
Br1 C2 Br2 23.43(7) . . ?
Br1 C2 H2A 111.9(18) . . ?
Br1 C2 H2B 111(3) . . ?
Br2 C2 H2A 120.8(18) . . ?
Br2 C2 H2B 113(3) . . ?
H2A C2 H2B 123(3) . . ?
Br2 Br1 C2 98.56(18) . . ?
Br1 Br2 C2 58.01(15) . . ?

loop_
_geom_bond_atom_site_label_1
_geom_bond_atom_site_label_2
_geom_bond_distance
_geom_bond_site_symmetry_2
_geom_bond_publ_flag
S002 O003 1.438(3) . ?
S002 O004 1.437(2) . ?
S002 C007 1.731(3) . ?
S002 C00A 1.765(3) . ?
N005 C009 1.378(4) . ?
N005 C00E 1.385(5) . ?
N005 C00T 1.514(6) . ?
C006 C007 1.443(4) . ?
C006 C00B 1.392(5) . ?
C006 C00E 1.407(4) . ?
C007 C009 1.378(4) . ?
C008 C009 1.477(4) . ?
C008 C00C 1.391(5) . ?
C008 C00J 1.385(5) . ?
C00A C00M 1.363(5) . ?
C00A C00N 1.384(5) . ?
C00B H00B 0.9500 . ?
C00B C00G 1.376(5) . ?
C00C H00C 0.9500 . ?
C00C C00I 1.374(5) . ?
C00D C00H 1.390(5) . ?
C00D C00I 1.394(5) . ?
C00D C00P 1.512(5) . ?
C00E C00L 1.394(5) . ?
C00F H00F 0.9500 . ?
C00F C00G 1.402(5) . ?
C00F C00L 1.371(5) . ?
C00G H00G 0.9500 . ?
C00H H00H 0.9500 . ?
C00H C00J 1.393(5) . ?
C00I H00I 0.9500 . ?
C00J H00J 0.9500 . ?
C00K C00Q 1.374(6) . ?
C00K C00R 1.367(6) . ?
C00K C00S 1.522(5) . ?
C00L H00L 0.9500 . ?
C00M H00M 0.9500 . ?
C00M C00Q 1.393(5) . ?
C00N H00N 0.9500 . ?
C00N C00R 1.386(5) . ?
C00O H00A 0.9800 . ?
C00O H00D 0.9800 . ?
C00O H00E 0.9800 . ?
C00O C00P 1.504(5) . ?
C00P H00K 0.9900 . ?
C00P H00O 0.9900 . ?
C00Q H00Q 0.9500 . ?
C00R H00R 0.9500 . ?
C00S H00P 0.9800 . ?
C00S H00S 0.9800 . ?
C00S H00T 0.9800 . ?
C00T H00U 0.9900 . ?
C00T H00V 0.9900 . ?
C00T C2 1.424(7) . ?
C2 Br1 1.971(5) . ?
C2 Br2 2.298(5) . ?
C2 H2A 1.21(4) . ?
C2 H2B 1.16(5) . ?
Br1 Br2 0.9239(14) . ?

loop_
_geom_torsion_atom_site_label_1
_geom_torsion_atom_site_label_2
_geom_torsion_atom_site_label_3
_geom_torsion_atom_site_label_4
_geom_torsion
_geom_torsion_site_symmetry_1
_geom_torsion_site_symmetry_2
_geom_torsion_site_symmetry_3
_geom_torsion_site_symmetry_4
_geom_torsion_publ_flag
S002 C007 C009 N005 179.0(2) . . . . ?
S002 C007 C009 C008 -2.6(5) . . . . ?
S002 C00A C00M C00Q -176.5(3) . . . . ?
S002 C00A C00N C00R 177.0(3) . . . . ?
O003 S002 C007 C006 150.2(2) . . . . ?
O003 S002 C007 C009 -28.3(3) . . . . ?
O003 S002 C00A C00M -6.3(3) . . . . ?
O003 S002 C00A C00N 177.2(3) . . . . ?
O004 S002 C007 C006 20.5(3) . . . . ?
O004 S002 C007 C009 -158.0(3) . . . . ?
O004 S002 C00A C00M 122.1(3) . . . . ?
O004 S002 C00A C00N -54.4(3) . . . . ?
N005 C00E C00L C00F -179.6(3) . . . . ?
N005 C00T C2 Br1 179.7(3) . . . . ?
N005 C00T C2 Br2 172.8(3) . . . . ?
C006 C007 C009 N005 0.3(3) . . . . ?
C006 C007 C009 C008 178.6(3) . . . . ?
C006 C00B C00G C00F -0.7(5) . . . . ?
C006 C00E C00L C00F 0.4(5) . . . . ?
C007 S002 C00A C00M -124.6(3) . . . . ?
C007 S002 C00A C00N 58.8(3) . . . . ?
C007 C006 C00B C00G 179.7(3) . . . . ?
C007 C006 C00E N005 0.2(3) . . . . ?
C007 C006 C00E C00L -179.8(3) . . . . ?
C008 C00C C00I C00D -1.6(6) . . . . ?
C009 N005 C00E C006 0.0(4) . . . . ?
C009 N005 C00E C00L 180.0(3) . . . . ?
C009 N005 C00T C2 110.3(5) . . . . ?
C009 C008 C00C C00I -179.6(3) . . . . ?
C009 C008 C00J C00H -179.4(3) . . . . ?
C00A S002 C007 C006 -93.5(3) . . . . ?
C00A S002 C007 C009 88.0(3) . . . . ?
C00A C00M C00Q C00K -0.7(7) . . . . ?
C00A C00N C00R C00K -0.3(7) . . . . ?
C00B C006 C007 S002 1.7(5) . . . . ?
C00B C006 C007 C009 -179.6(3) . . . . ?
C00B C006 C00E N005 179.6(3) . . . . ?
C00B C006 C00E C00L -0.4(5) . . . . ?
C00C C008 C009 N005 110.2(4) . . . . ?
C00C C008 C009 C007 -68.0(5) . . . . ?
C00C C008 C00J C00H 0.3(5) . . . . ?
C00D C00H C00J C008 -0.5(6) . . . . ?
C00E N005 C009 C007 -0.2(4) . . . . ?
C00E N005 C009 C008 -178.7(3) . . . . ?
C00E N005 C00T C2 -84.4(5) . . . . ?
C00E C006 C007 S002 -179.0(2) . . . . ?
C00E C006 C007 C009 -0.3(3) . . . . ?
C00E C006 C00B C00G 0.5(4) . . . . ?
C00G C00F C00L C00E -0.6(5) . . . . ?
C00H C00D C00I C00C 1.4(5) . . . . ?
C00H C00D C00P C00O 3.9(6) . . . . ?
C00I C00D C00H C00J -0.4(5) . . . . ?
C00I C00D C00P C00O -175.7(3) . . . . ?
C00J C008 C009 N005 -70.1(4) . . . . ?
C00J C008 C009 C007 111.7(4) . . . . ?
C00J C008 C00C C00I 0.7(5) . . . . ?
C00L C00F C00G C00B 0.7(5) . . . . ?
C00M C00A C00N C00R 0.4(6) . . . . ?
C00N C00A C00M C00Q 0.1(6) . . . . ?
C00P C00D C00H C00J 180.0(4) . . . . ?
C00P C00D C00I C00C -178.9(3) . . . . ?
C00Q C00K C00R C00N -0.4(6) . . . . ?
C00R C00K C00Q C00M 0.8(6) . . . . ?
C00S C00K C00Q C00M 179.6(4) . . . . ?
C00S C00K C00R C00N -179.1(4) . . . . ?
C00T N005 C009 C007 167.0(4) . . . . ?
C00T N005 C009 C008 -11.5(5) . . . . ?
C00T N005 C00E C006 -167.3(4) . . . . ?
C00T N005 C00E C00L 12.7(6) . . . . ?
